data_4350180
loop_
_publ_author_name
'Herrera, Juan-Manuel'
'Pope, Simon J. A.'
'Adams, Harry'
'Faulkner, Stephen'
'Ward, Michael D.'

_publ_section_title
;
 Structural and photophysical properties of coordination networks
 combining [Ru(Bpym)(CN)4]2- or [[Ru(CN)4]2(mu-bpym)]4- anions (bpym =
 2,2'-bipyrimidine) with lanthanide(III) cations: sensitized near-infrared
 luminescence from Yb(III), Nd(III), and Er(III) following
 Ru-to-lanthanide energy transfer.
;
_journal_issue 10
_journal_name_full 'Inorganic chemistry'
_journal_page_first 3895
_journal_page_last 3904
_journal_paper_doi 10.1021/ic0521574
_journal_volume 45
_journal_year 2006
_chemical_formula_sum 'C16 H37 Gd1.5 N12.5 O17 Ru2'
_chemical_formula_weight 1114.60
_space_group_IT_number 41
_space_group_name_Hall 'A 2 -2ab'
_space_group_name_H-M_alt 'A e a 2'
_symmetry_cell_setting orthorhombic
_symmetry_space_group_name_H-M 'A e a 2'
_atom_sites_solution_hydrogens geom
_atom_sites_solution_primary direct
_atom_sites_solution_secondary difmap
_audit_creation_method SHELXL-97
_cell_angle_alpha 90.00
_cell_angle_beta 90.00
_cell_angle_gamma 90.00
_cell_formula_units_Z 8
_cell_length_a 25.1267(14)
_cell_length_b 22.1514(11)
_cell_length_c 13.6062(11)
_cell_measurement_reflns_used 6365
_cell_measurement_temperature 123(2)
_cell_measurement_theta_max 62.757
_cell_measurement_theta_min 4.780
_cell_volume 7573.1(8)
_computing_cell_refinement 'Bruker XSCANS'
_computing_data_collection 'Bruker XSCANS'
_computing_data_reduction 'Bruker SHELXTL'
_computing_molecular_graphics 'Bruker SHELXTL'
_computing_publication_material 'Bruker SHELXTL'
_computing_structure_refinement 'SHELXL-97 (Sheldrick, 1997)'
_computing_structure_solution 'SHELXS-97 (Sheldrick, 1990)'
_diffrn_ambient_temperature 150(2)
_diffrn_measured_fraction_theta_full 0.996
_diffrn_measured_fraction_theta_max 0.996
_diffrn_measurement_device_type 'Bruker Smart 1000'
_diffrn_measurement_method '\w scans'
_diffrn_radiation_monochromator graphite
_diffrn_radiation_source 'fine-focus sealed tube'
_diffrn_radiation_type MoK\a
_diffrn_radiation_wavelength 0.71073
_diffrn_reflns_av_R_equivalents 0.0706
_diffrn_reflns_av_sigmaI/netI 0.0536
_diffrn_reflns_limit_h_max 37
_diffrn_reflns_limit_h_min -37
_diffrn_reflns_limit_k_max 32
_diffrn_reflns_limit_k_min -32
_diffrn_reflns_limit_l_max 20
_diffrn_reflns_limit_l_min -20
_diffrn_reflns_number 75648
_diffrn_reflns_theta_full 31.81
_diffrn_reflns_theta_max 31.81
_diffrn_reflns_theta_min 1.62
_diffrn_standards_decay_% 0
_diffrn_standards_interval_count 0
_diffrn_standards_interval_time 0
_diffrn_standards_number 0
_exptl_absorpt_coefficient_mu 3.458
_exptl_absorpt_correction_T_max 0.9034
_exptl_absorpt_correction_T_min 0.5910
_exptl_absorpt_correction_type multi-scan
_exptl_absorpt_process_details SADABS
_exptl_crystal_colour red
_exptl_crystal_density_diffrn 1.955
_exptl_crystal_density_method 'not measured'
_exptl_crystal_description Needle
_exptl_crystal_F_000 4324
_exptl_crystal_size_max 0.17
_exptl_crystal_size_mid 0.09
_exptl_crystal_size_min 0.03
_refine_diff_density_max 1.961
_refine_diff_density_min -0.878
_refine_diff_density_rms 0.172
_refine_ls_abs_structure_details 'Flack H D (1983), Acta Cryst. A39, 876-881'
_refine_ls_abs_structure_Flack -0.018(8)
_refine_ls_extinction_method none
_refine_ls_goodness_of_fit_ref 1.007
_refine_ls_hydrogen_treatment constr
_refine_ls_matrix_type full
_refine_ls_number_parameters 445
_refine_ls_number_reflns 12848
_refine_ls_number_restraints 8
_refine_ls_restrained_S_all 1.015
_refine_ls_R_factor_all 0.0487
_refine_ls_R_factor_gt 0.0377
_refine_ls_shift/su_max 0.003
_refine_ls_shift/su_mean 0.000
_refine_ls_structure_factor_coef Fsqd
_refine_ls_weighting_details 'calc w=1/[\s^2^(Fo^2^)+(0.0496P)^2^+15.4931P] where P=(Fo^2^+2Fc^2^)/3'
_refine_ls_weighting_scheme calc
_refine_ls_wR_factor_gt 0.0892
_refine_ls_wR_factor_ref 0.0951
_reflns_number_gt 11026
_reflns_number_total 12848
_reflns_threshold_expression >2sigma(I)
_cod_data_source_file ic0521574si20051219_111610.cif
_cod_data_source_block imw338n(Ru2Gd)
_cod_depositor_comments
;
The following automatic conversions were performed:

data item '_refine_ls_hydrogen_treatment' value 'CONSTR' was changed
to 'constr' in accordance with the
/home/saulius/struct/COD-crude-data/automatic-downloads/DataCite-retrospective/ACS/depositions/lib/dictionaries/cif_core.dic
dictionary named 'cif_core.dic' version 2.4.2 last updated on
2011-04-26.

data item '_symmetry_cell_setting' value 'Orthorhombic' was changed
to 'orthorhombic' in accordance with the
/home/saulius/struct/COD-crude-data/automatic-downloads/DataCite-retrospective/ACS/depositions/lib/dictionaries/cif_core.dic
dictionary named 'cif_core.dic' version 2.4.2 last updated on
2011-04-26.

Automatic conversion script
Id: cif_fix_values 6909 2019-04-08 15:41:33Z antanas 
;
_cod_original_sg_symbol_H-M Aba2
_cod_original_formula_sum 'C16 H37 Gd1.50 N12.50 O17 Ru2'
_cod_database_code 4350180

loop_
_symmetry_equiv_pos_as_xyz
'x, y, z'
'-x, -y, z'
'x+1/2, -y+1/2, z'
'-x+1/2, y+1/2, z'
'x, y+1/2, z+1/2'
'-x, -y+1/2, z+1/2'
'x+1/2, -y+1, z+1/2'
'-x+1/2, y+1, z+1/2'

loop_
_atom_site_label
_atom_site_type_symbol
_atom_site_fract_x
_atom_site_fract_y
_atom_site_fract_z
_atom_site_U_iso_or_equiv
_atom_site_adp_type
_atom_site_occupancy
_atom_site_symmetry_multiplicity
_atom_site_calc_flag
_atom_site_refinement_flags
_atom_site_disorder_assembly
_atom_site_disorder_group
Gd1 Gd 0.967093(9) 0.671327(10) -0.01729(2) 0.01685(5) Uani 1 1 d . . .
Gd2 Gd 1.0000 0.5000 0.48378(3) 0.01476(6) Uani 1 2 d S . .
Ru3 Ru 1.351375(14) 0.698688(17) 0.25896(3) 0.01423(7) Uani 1 1 d . A .
Ru4 Ru 1.129377(14) 0.651214(17) 0.26092(3) 0.01523(7) Uani 1 1 d . A .
C11 C 1.24244(19) 0.6628(2) 0.3118(4) 0.0156(9) Uani 1 1 d . A .
C13 C 1.2029(2) 0.6094(2) 0.4354(4) 0.0214(10) Uani 1 1 d . A .
H13 H 1.1729 0.5939 0.4662 0.026 Uiso 1 1 calc R . .
C14 C 1.2525(2) 0.6012(2) 0.4771(4) 0.0221(9) Uani 1 1 d . . .
H14 H 1.2559 0.5796 0.5355 0.026 Uiso 1 1 calc R . .
C15 C 1.2966(2) 0.6250(2) 0.4320(4) 0.0198(10) Uani 1 1 d . A .
H15 H 1.3300 0.6190 0.4597 0.024 Uiso 1 1 calc R . .
C21 C 1.23674(19) 0.6958(2) 0.2190(4) 0.0138(9) Uani 1 1 d . A .
C23 C 1.1825(2) 0.7316(2) 0.0972(4) 0.0203(10) Uani 1 1 d . A .
H23 H 1.1489 0.7368 0.0697 0.024 Uiso 1 1 calc R . .
C24 C 1.2268(2) 0.7571(3) 0.0511(4) 0.0248(11) Uani 1 1 d . . .
H24 H 1.2231 0.7789 -0.0070 0.030 Uiso 1 1 calc R . .
C25 C 1.2763(2) 0.7493(2) 0.0937(4) 0.0216(11) Uani 1 1 d . A .
H25 H 1.3063 0.7656 0.0634 0.026 Uiso 1 1 calc R . .
C31 C 1.3447(2) 0.7791(3) 0.3319(4) 0.0230(11) Uani 1 1 d . . .
C33 C 1.3982(2) 0.7393(3) 0.1654(4) 0.0193(10) Uani 1 1 d . . .
C35 C 1.4138(2) 0.6772(3) 0.3408(4) 0.0223(11) Uani 1 1 d . . .
C37 C 1.3593(2) 0.6196(3) 0.1862(4) 0.0193(10) Uani 1 1 d . . .
C41 C 1.1034(2) 0.7265(3) 0.3297(5) 0.0248(12) Uani 1 1 d . . .
C43 C 1.0700(2) 0.6636(3) 0.1684(4) 0.0220(11) Uani 1 1 d . . .
C45 C 1.0833(2) 0.6030(2) 0.3482(4) 0.0177(9) Uani 1 1 d . . .
C47 C 1.1514(3) 0.5751(3) 0.1870(5) 0.0273(12) Uani 1 1 d . . .
N12 N 1.19797(18) 0.6398(2) 0.3507(3) 0.0179(8) Uani 1 1 d . . .
N16 N 1.29209(17) 0.6571(2) 0.3477(3) 0.0157(8) Uani 1 1 d . . .
N22 N 1.18785(18) 0.69996(19) 0.1804(3) 0.0167(8) Uani 1 1 d . . .
N26 N 1.28168(17) 0.71822(19) 0.1792(3) 0.0160(8) Uani 1 1 d . . .
N32 N 1.3424(2) 0.8247(2) 0.3713(4) 0.0336(13) Uani 1 1 d . . .
N34 N 0.9232(2) 0.7317(3) 0.1087(4) 0.0268(11) Uani 1 1 d . . .
N36 N 1.4508(3) 0.6665(3) 0.3881(5) 0.0356(14) Uani 1 1 d . . .
N38 N 1.3644(2) 0.5737(2) 0.1451(4) 0.0308(12) Uani 1 1 d . . .
N42 N 1.0851(3) 0.7686(3) 0.3667(6) 0.053(2) Uani 1 1 d . . .
N44 N 1.0345(2) 0.6710(3) 0.1161(5) 0.0329(13) Uani 1 1 d . A .
N46 N 1.05787(19) 0.5744(2) 0.4015(4) 0.0248(10) Uani 1 1 d . A .
N48 N 1.1636(3) 0.5318(3) 0.1458(5) 0.0478(18) Uani 1 1 d . A .
O11 O 1.00346(16) 0.77446(17) -0.0208(4) 0.0282(8) Uani 1 1 d . A .
O12 O 0.9490(3) 0.6032(3) -0.1537(4) 0.0568(17) Uani 1 1 d . A .
O13 O 0.9981(4) 0.5669(4) 0.0087(6) 0.027(2) Uiso 0.473(11) 1 d PU A 1
O13' O 0.9553(4) 0.5816(4) 0.0746(7) 0.035(2) Uiso 0.527(11) 1 d PU A 2
O14 O 0.8930(5) 0.6153(6) 0.0261(10) 0.036(3) Uiso 0.372(13) 1 d PU A 1
O14' O 0.8702(3) 0.6414(3) -0.0183(8) 0.041(2) Uiso 0.628(13) 1 d PU A 2
O21 O 1.0160(2) 0.5783(2) 0.6069(4) 0.0360(11) Uani 1 1 d . . .
O22 O 0.91737(18) 0.52133(19) 0.5639(4) 0.0312(10) Uani 1 1 d . . .
O23 O 0.9490(2) 0.5544(2) 0.3655(4) 0.0390(12) Uani 1 1 d . . .
O1W O 0.96579(18) 0.6700(2) 0.3070(4) 0.0268(10) Uani 1 1 d . . .
O2W O 0.9689(4) 0.4909(4) 0.1641(6) 0.0239(17) Uani 0.50 1 d P . .
O3W O 0.9486(2) 0.6707(2) 0.6522(4) 0.0355(11) Uani 1 1 d . . .
O4W O 0.8612(2) 0.6249(2) 0.5581(4) 0.0383(12) Uani 1 1 d . . .
O5W O 0.0380(5) 0.5143(6) 0.8094(10) 0.135(5) Uani 1 1 d . . .
O6W O 0.7072(3) 0.6812(3) 0.3522(7) 0.071(2) Uani 1 1 d . . .
O7W O 0.8354(7) 0.5340(7) 0.3755(13) 0.048(3) Uiso 0.396(15) 1 d PU B 1
O7W' O 0.8425(4) 0.5465(4) 0.3241(8) 0.045(2) Uiso 0.604(15) 1 d PU B 2
O8W O 0.1286(5) 0.4945(5) 0.9374(8) 0.040(3) Uiso 0.468(12) 1 d PU C 1
O8W' O 0.0967(3) 0.5160(4) 0.9927(7) 0.033(2) Uiso 0.532(12) 1 d PU C 2
O9W' O 0.1401(4) 0.4780(5) 0.8151(7) 0.036(3) Uiso 0.494(15) 1 d P C 1
O9W O 0.2048(6) 0.4988(6) 0.7815(10) 0.064(4) Uiso 0.506(15) 1 d P C 2
N51 N 0.7632(7) 0.6009(13) 0.1201(14) 0.128(10) Uiso 0.50 1 d PD . .
O52 O 0.8151(6) 0.6126(7) 0.1465(11) 0.071(4) Uiso 0.50 1 d PD . .
O53 O 0.7623(7) 0.5945(7) 0.0203(12) 0.082(5) Uiso 0.50 1 d PD . .
O54 O 0.7182(4) 0.6090(4) 0.1879(7) 0.035(2) Uiso 0.50 1 d PD . .

loop_
_atom_site_aniso_label
_atom_site_aniso_U_11
_atom_site_aniso_U_22
_atom_site_aniso_U_33
_atom_site_aniso_U_23
_atom_site_aniso_U_13
_atom_site_aniso_U_12
Gd1 0.01620(10) 0.01712(10) 0.01724(10) 0.00015(11) 0.00428(11) 0.00103(8)
Gd2 0.01290(13) 0.01538(13) 0.01601(13) 0.000 0.000 -0.00240(10)
Ru3 0.01168(15) 0.01858(17) 0.01245(14) -0.00010(15) 0.00085(15) -0.00225(13)
Ru4 0.01017(15) 0.01509(16) 0.02044(17) 0.00115(17) 0.00246(15) 0.00042(12)
C11 0.010(2) 0.020(2) 0.017(2) -0.0037(17) 0.0034(16) -0.0003(18)
C13 0.017(2) 0.024(3) 0.023(3) 0.003(2) 0.006(2) -0.002(2)
C14 0.020(2) 0.032(2) 0.014(2) 0.005(2) -0.001(2) -0.0022(19)
C15 0.018(2) 0.024(3) 0.018(2) 0.0023(19) -0.0013(19) 0.001(2)
C21 0.014(2) 0.0115(19) 0.016(2) 0.0000(17) 0.0003(16) -0.0012(15)
C23 0.020(3) 0.022(2) 0.019(2) 0.0005(19) -0.0031(19) 0.002(2)
C24 0.023(3) 0.029(3) 0.023(3) 0.010(2) -0.003(2) 0.000(2)
C25 0.014(2) 0.025(3) 0.026(3) 0.009(2) 0.001(2) -0.002(2)
C31 0.022(3) 0.023(3) 0.024(3) -0.002(2) 0.008(2) -0.004(2)
C33 0.015(2) 0.025(3) 0.017(2) -0.004(2) 0.0009(19) 0.001(2)
C35 0.022(3) 0.026(3) 0.019(2) 0.001(2) -0.001(2) -0.006(2)
C37 0.013(2) 0.028(3) 0.017(2) -0.001(2) 0.0013(17) -0.001(2)
C41 0.015(3) 0.024(3) 0.036(3) 0.006(2) 0.011(2) 0.002(2)
C43 0.017(2) 0.022(3) 0.027(3) 0.002(2) 0.004(2) 0.001(2)
C45 0.012(2) 0.020(2) 0.022(2) 0.0006(19) -0.0001(18) -0.0003(18)
C47 0.026(3) 0.021(3) 0.035(3) -0.002(2) 0.009(2) 0.001(2)
N12 0.016(2) 0.021(2) 0.0162(19) 0.0005(16) 0.0060(16) -0.0034(16)
N16 0.0134(19) 0.021(2) 0.0125(18) -0.0034(15) 0.0008(14) -0.0020(16)
N22 0.015(2) 0.0137(19) 0.021(2) 0.0001(15) 0.0006(16) 0.0024(15)
N26 0.015(2) 0.0152(19) 0.0173(19) -0.0012(15) 0.0013(15) -0.0021(15)
N32 0.043(3) 0.025(3) 0.033(3) -0.007(2) 0.008(3) -0.010(2)
N34 0.018(2) 0.043(3) 0.020(2) -0.003(2) 0.0001(19) 0.002(2)
N36 0.030(3) 0.040(3) 0.037(3) 0.009(2) -0.013(2) -0.012(3)
N38 0.033(3) 0.026(3) 0.034(3) -0.007(2) 0.009(2) 0.006(2)
N42 0.042(4) 0.018(3) 0.099(6) -0.005(3) 0.042(4) 0.004(3)
N44 0.015(2) 0.041(3) 0.043(3) 0.012(3) -0.002(2) 0.001(2)
N46 0.016(2) 0.028(2) 0.030(2) 0.000(2) -0.0004(18) -0.0064(19)
N48 0.060(4) 0.028(3) 0.056(4) -0.007(3) 0.030(4) 0.003(3)
O11 0.030(2) 0.0304(19) 0.0244(18) -0.007(2) 0.003(2) -0.0093(16)
O12 0.059(4) 0.082(4) 0.029(3) -0.026(3) 0.013(3) -0.020(3)
O21 0.029(2) 0.038(3) 0.041(3) -0.019(2) 0.004(2) -0.004(2)
O22 0.025(2) 0.022(2) 0.046(3) 0.0011(18) 0.014(2) -0.0013(17)
O23 0.031(3) 0.037(3) 0.049(3) 0.022(2) -0.014(2) -0.007(2)
O1W 0.029(2) 0.024(2) 0.027(2) 0.0039(17) 0.0003(17) 0.0036(17)
O2W 0.028(4) 0.014(3) 0.030(4) 0.004(3) 0.009(3) 0.006(3)
O3W 0.045(3) 0.032(3) 0.029(3) -0.0046(19) 0.004(2) 0.006(2)
O4W 0.045(3) 0.034(3) 0.036(3) 0.006(2) -0.005(2) 0.011(2)
O5W 0.127(11) 0.113(9) 0.166(12) 0.000(8) 0.031(8) -0.002(7)
O6W 0.043(4) 0.068(4) 0.102(6) 0.000(4) -0.028(4) -0.001(3)

loop_
_atom_type_symbol
_atom_type_description
_atom_type_scat_dispersion_real
_atom_type_scat_dispersion_imag
_atom_type_scat_source
C C 0.0033 0.0016 'International Tables Vol C Tables 4.2.6.8 and 6.1.1.4'
H H 0.0000 0.0000 'International Tables Vol C Tables 4.2.6.8 and 6.1.1.4'
N N 0.0061 0.0033 'International Tables Vol C Tables 4.2.6.8 and 6.1.1.4'
O O 0.0106 0.0060 'International Tables Vol C Tables 4.2.6.8 and 6.1.1.4'
Ru Ru -1.2594 0.8363 'International Tables Vol C Tables 4.2.6.8 and 6.1.1.4'
Gd Gd -0.1653 3.9035 'International Tables Vol C Tables 4.2.6.8 and 6.1.1.4'

loop_
_geom_angle_atom_site_label_1
_geom_angle_atom_site_label_2
_geom_angle_atom_site_label_3
_geom_angle
_geom_angle_site_symmetry_1
_geom_angle_site_symmetry_3
O14 Gd1 O13' 46.7(4) . .
O14 Gd1 N36 142.5(4) . 8_744
O13' Gd1 N36 110.4(3) . 8_744
O14 Gd1 O12 73.3(3) . .
O13' Gd1 O12 81.9(3) . .
N36 Gd1 O12 74.2(2) 8_744 .
O14 Gd1 N34 75.6(3) . .
O13' Gd1 N34 91.9(3) . .
N36 Gd1 N34 141.2(2) 8_744 .
O12 Gd1 N34 142.3(2) . .
O14 Gd1 N42 91.4(4) . 6_764
O13' Gd1 N42 137.0(3) . 6_764
N36 Gd1 N42 97.9(3) 8_744 6_764
O12 Gd1 N42 75.2(3) . 6_764
N34 Gd1 N42 85.0(2) . 6_764
O14 Gd1 O11 143.3(3) . .
O13' Gd1 O11 146.7(3) . .
N36 Gd1 O11 73.48(18) 8_744 .
O12 Gd1 O11 129.0(2) . .
N34 Gd1 O11 70.89(18) . .
N42 Gd1 O11 71.42(18) 6_764 .
O14 Gd1 O13 73.5(4) . .
O13' Gd1 O13 34.5(3) . .
N36 Gd1 O13 76.5(2) 8_744 .
O12 Gd1 O13 65.6(3) . .
N34 Gd1 O13 123.8(2) . .
N42 Gd1 O13 140.6(3) 6_764 .
O11 Gd1 O13 139.1(2) . .
O14 Gd1 N44 111.2(4) . .
O13' Gd1 N44 72.3(3) . .
N36 Gd1 N44 78.9(2) 8_744 .
O12 Gd1 N44 133.1(2) . .
N34 Gd1 N44 78.27(19) . .
N42 Gd1 N44 147.1(2) 6_764 .
O11 Gd1 N44 76.33(18) . .
O13 Gd1 N44 71.1(2) . .
O14 Gd1 O14' 23.7(4) . .
O13' Gd1 O14' 70.2(3) . .
N36 Gd1 O14' 143.5(3) 8_744 .
O12 Gd1 O14' 69.7(3) . .
N34 Gd1 O14' 73.2(2) . .
N42 Gd1 O14' 67.8(3) 6_764 .
O11 Gd1 O14' 127.0(2) . .
O13 Gd1 O14' 93.4(3) . .
N44 Gd1 O14' 131.4(3) . .
O23 Gd2 O23 95.1(3) 2_765 .
O23 Gd2 O22 150.91(16) 2_765 .
O23 Gd2 O22 75.01(18) . .
O23 Gd2 O22 75.01(18) 2_765 2_765
O23 Gd2 O22 150.91(16) . 2_765
O22 Gd2 O22 125.8(2) . 2_765
O23 Gd2 O21 101.12(19) 2_765 2_765
O23 Gd2 O21 137.13(17) . 2_765
O22 Gd2 O21 71.65(16) . 2_765
O22 Gd2 O21 71.96(16) 2_765 2_765
O23 Gd2 O21 137.13(17) 2_765 .
O23 Gd2 O21 101.12(19) . .
O22 Gd2 O21 71.96(16) . .
O22 Gd2 O21 71.65(16) 2_765 .
O21 Gd2 O21 93.4(3) 2_765 .
O23 Gd2 N46 70.90(17) 2_765 2_765
O23 Gd2 N46 73.40(18) . 2_765
O22 Gd2 N46 80.04(16) . 2_765
O22 Gd2 N46 125.91(15) 2_765 2_765
O21 Gd2 N46 74.95(18) 2_765 2_765
O21 Gd2 N46 151.87(17) . 2_765
O23 Gd2 N46 73.40(18) 2_765 .
O23 Gd2 N46 70.90(17) . .
O22 Gd2 N46 125.91(15) . .
O22 Gd2 N46 80.03(16) 2_765 .
O21 Gd2 N46 151.87(17) 2_765 .
O21 Gd2 N46 74.95(18) . .
N46 Gd2 N46 126.0(2) 2_765 .
C33 Ru3 C35 90.0(2) . .
C33 Ru3 C37 91.2(2) . .
C35 Ru3 C37 89.4(2) . .
C33 Ru3 C31 88.0(2) . .
C35 Ru3 C31 90.1(2) . .
C37 Ru3 C31 179.1(2) . .
C33 Ru3 N26 94.0(2) . .
C35 Ru3 N26 176.0(2) . .
C37 Ru3 N26 90.40(19) . .
C31 Ru3 N26 90.1(2) . .
C33 Ru3 N16 172.4(2) . .
C35 Ru3 N16 97.6(2) . .
C37 Ru3 N16 88.37(19) . .
C31 Ru3 N16 92.49(19) . .
N26 Ru3 N16 78.41(17) . .
C43 Ru4 C45 90.9(2) . .
C43 Ru4 C41 86.3(3) . .
C45 Ru4 C41 88.8(2) . .
C43 Ru4 C47 90.3(3) . .
C45 Ru4 C47 90.5(2) . .
C41 Ru4 C47 176.6(3) . .
C43 Ru4 N12 175.0(2) . .
C45 Ru4 N12 93.78(19) . .
C41 Ru4 N12 95.4(2) . .
C47 Ru4 N12 88.0(2) . .
C43 Ru4 N22 97.0(2) . .
C45 Ru4 N22 172.03(19) . .
C41 Ru4 N22 92.4(2) . .
C47 Ru4 N22 88.7(2) . .
N12 Ru4 N22 78.26(17) . .
N12 C11 N16 126.6(5) . .
N12 C11 C21 116.7(4) . .
N16 C11 C21 116.7(4) . .
N12 C13 C14 120.3(5) . .
N12 C13 H13 119.9 . .
C14 C13 H13 119.9 . .
C15 C14 C13 119.6(5) . .
C15 C14 H14 120.2 . .
C13 C14 H14 120.2 . .
N16 C15 C14 120.9(5) . .
N16 C15 H15 119.5 . .
C14 C15 H15 119.5 . .
N22 C21 N26 125.9(5) . .
N22 C21 C11 117.5(4) . .
N26 C21 C11 116.6(4) . .
N22 C23 C24 120.8(5) . .
N22 C23 H23 119.6 . .
C24 C23 H23 119.6 . .
C25 C24 C23 118.6(5) . .
C25 C24 H24 120.7 . .
C23 C24 H24 120.7 . .
N26 C25 C24 120.7(5) . .
N26 C25 H25 119.7 . .
C24 C25 H25 119.7 . .
N32 C31 Ru3 177.8(5) . .
N34 C33 Ru3 173.9(5) 3_565 .
N36 C35 Ru3 177.9(5) . .
N38 C37 Ru3 179.0(6) . .
N42 C41 Ru4 175.3(6) . .
N44 C43 Ru4 178.5(6) . .
N46 C45 Ru4 177.5(5) . .
N48 C47 Ru4 179.3(6) . .
C11 N12 C13 117.0(5) . .
C11 N12 Ru4 113.9(3) . .
C13 N12 Ru4 128.9(4) . .
C11 N16 C15 115.7(4) . .
C11 N16 Ru3 113.8(3) . .
C15 N16 Ru3 130.5(4) . .
C23 N22 C21 117.3(5) . .
C23 N22 Ru4 129.3(4) . .
C21 N22 Ru4 113.4(3) . .
C21 N26 C25 116.6(4) . .
C21 N26 Ru3 114.5(3) . .
C25 N26 Ru3 128.9(4) . .
C33 N34 Gd1 174.6(5) 3_465 .
C35 N36 Gd1 165.4(5) . 8_745
C41 N42 Gd1 159.1(6) . 6_765
C43 N44 Gd1 168.5(6) . .
C45 N46 Gd2 167.7(5) . .
O53 N51 O52 107.2(15) . .
O53 N51 O54 128.6(17) . .
O52 N51 O54 122.8(16) . .

loop_
_geom_bond_atom_site_label_1
_geom_bond_atom_site_label_2
_geom_bond_distance
_geom_bond_site_symmetry_2
Gd1 O14 2.314(13) .
Gd1 O13' 2.366(9) .
Gd1 N36 2.433(6) 8_744
Gd1 O12 2.435(5) .
Gd1 N34 2.437(5) .
Gd1 N42 2.446(6) 6_764
Gd1 O11 2.461(4) .
Gd1 O13 2.467(9) .
Gd1 N44 2.483(6) .
Gd1 O14' 2.524(8) .
Gd2 O23 2.384(5) 2_765
Gd2 O23 2.384(5) .
Gd2 O22 2.392(4) .
Gd2 O22 2.392(4) 2_765
Gd2 O21 2.444(4) 2_765
Gd2 O21 2.445(4) .
Gd2 N46 2.466(5) 2_765
Gd2 N46 2.466(5) .
Ru3 C33 1.953(6) .
Ru3 C35 1.982(6) .
Ru3 C37 2.022(6) .
Ru3 C31 2.045(6) .
Ru3 N26 2.105(4) .
Ru3 N16 2.127(4) .
Ru4 C43 1.970(6) .
Ru4 C45 1.973(5) .
Ru4 C41 2.020(6) .
Ru4 C47 2.039(6) .
Ru4 N12 2.127(5) .
Ru4 N22 2.127(4) .
C11 N12 1.337(6) .
C11 N16 1.345(7) .
C11 C21 1.467(7) .
C13 N12 1.341(7) .
C13 C14 1.380(8) .
C13 H13 0.9300 .
C14 C15 1.372(7) .
C14 H14 0.9300 .
C15 N16 1.355(7) .
C15 H15 0.9300 .
C21 N22 1.339(6) .
C21 N26 1.347(6) .
C23 N22 1.339(7) .
C23 C24 1.396(8) .
C23 H23 0.9300 .
C24 C25 1.384(8) .
C24 H24 0.9300 .
C25 N26 1.360(7) .
C25 H25 0.9300 .
C31 N32 1.145(8) .
C33 N34 1.185(8) 3_565
C35 N36 1.155(8) .
C37 N38 1.166(7) .
C41 N42 1.155(8) .
C43 N44 1.153(8) .
C45 N46 1.155(7) .
C47 N48 1.153(8) .
N34 C33 1.185(8) 3_465
N36 Gd1 2.434(6) 8_745
N42 Gd1 2.446(6) 6_765
O2W O2W 1.612(18) 2_765
O8W O9W' 1.728(15) .
N51 O53 1.364(16) .
N51 O52 1.377(17) .
N51 O54 1.472(16) .

loop_
_geom_torsion_atom_site_label_1
_geom_torsion_atom_site_label_2
_geom_torsion_atom_site_label_3
_geom_torsion_atom_site_label_4
_geom_torsion
_geom_torsion_site_symmetry_1
_geom_torsion_site_symmetry_4
N12 C13 C14 C15 0.9(8) . .
C13 C14 C15 N16 0.8(8) . .
N12 C11 C21 N22 -0.5(7) . .
N16 C11 C21 N22 177.6(5) . .
N12 C11 C21 N26 -179.1(5) . .
N16 C11 C21 N26 -1.0(6) . .
N22 C23 C24 C25 -0.5(9) . .
C23 C24 C25 N26 -0.8(9) . .
C33 Ru3 C31 N32 -21(17) . .
C35 Ru3 C31 N32 69(17) . .
C37 Ru3 C31 N32 11(28) . .
N26 Ru3 C31 N32 -115(17) . .
N16 Ru3 C31 N32 167(17) . .
C35 Ru3 C33 N34 -134(5) . 3_565
C37 Ru3 C33 N34 136(5) . 3_565
C31 Ru3 C33 N34 -44(5) . 3_565
N26 Ru3 C33 N34 46(5) . 3_565
N16 Ru3 C33 N34 50(6) . 3_565
C33 Ru3 C35 N36 46(16) . .
C37 Ru3 C35 N36 137(16) . .
C31 Ru3 C35 N36 -42(16) . .
N26 Ru3 C35 N36 -136(15) . .
N16 Ru3 C35 N36 -135(16) . .
C33 Ru3 C37 N38 94(34) . .
C35 Ru3 C37 N38 4(34) . .
C31 Ru3 C37 N38 63(40) . .
N26 Ru3 C37 N38 -172(100) . .
N16 Ru3 C37 N38 -94(34) . .
C43 Ru4 C41 N42 29(8) . .
C45 Ru4 C41 N42 -62(8) . .
C47 Ru4 C41 N42 16(10) . .
N12 Ru4 C41 N42 -156(8) . .
N22 Ru4 C41 N42 126(8) . .
C45 Ru4 C43 N44 36(20) . .
C41 Ru4 C43 N44 -53(20) . .
C47 Ru4 C43 N44 127(20) . .
N12 Ru4 C43 N44 -163(18) . .
N22 Ru4 C43 N44 -145(20) . .
C43 Ru4 C45 N46 177(100) . .
C41 Ru4 C45 N46 -96(12) . .
C47 Ru4 C45 N46 87(12) . .
N12 Ru4 C45 N46 -1(12) . .
N22 Ru4 C45 N46 2(12) . .
C43 Ru4 C47 N48 -91(77) . .
C45 Ru4 C47 N48 0(77) . .
C41 Ru4 C47 N48 -78(78) . .
N12 Ru4 C47 N48 93(77) . .
N22 Ru4 C47 N48 172(100) . .
N16 C11 N12 C13 2.0(8) . .
C21 C11 N12 C13 179.9(4) . .
N16 C11 N12 Ru4 -173.3(4) . .
C21 C11 N12 Ru4 4.6(6) . .
C14 C13 N12 C11 -2.2(8) . .
C14 C13 N12 Ru4 172.3(4) . .
C43 Ru4 N12 C11 14(3) . .
C45 Ru4 N12 C11 174.5(4) . .
C41 Ru4 N12 C11 -96.3(4) . .
C47 Ru4 N12 C11 84.1(4) . .
N22 Ru4 N12 C11 -5.0(4) . .
C43 Ru4 N12 C13 -161(2) . .
C45 Ru4 N12 C13 -0.1(5) . .
C41 Ru4 N12 C13 89.0(5) . .
C47 Ru4 N12 C13 -90.5(5) . .
N22 Ru4 N12 C13 -179.6(5) . .
N12 C11 N16 C15 -0.3(8) . .
C21 C11 N16 C15 -178.2(4) . .
N12 C11 N16 Ru3 178.0(4) . .
C21 C11 N16 Ru3 0.1(5) . .
C14 C15 N16 C11 -1.1(8) . .
C14 C15 N16 Ru3 -179.1(4) . .
C33 Ru3 N16 C11 -3.4(17) . .
C35 Ru3 N16 C11 -179.5(4) . .
C37 Ru3 N16 C11 -90.3(4) . .
C31 Ru3 N16 C11 90.1(4) . .
N26 Ru3 N16 C11 0.4(3) . .
C33 Ru3 N16 C15 174.7(14) . .
C35 Ru3 N16 C15 -1.5(5) . .
C37 Ru3 N16 C15 87.7(5) . .
C31 Ru3 N16 C15 -91.9(5) . .
N26 Ru3 N16 C15 178.5(5) . .
C24 C23 N22 C21 2.5(8) . .
C24 C23 N22 Ru4 -175.2(4) . .
N26 C21 N22 C23 -3.5(7) . .
C11 C21 N22 C23 178.1(4) . .
N26 C21 N22 Ru4 174.6(4) . .
C11 C21 N22 Ru4 -3.8(5) . .
C43 Ru4 N22 C23 4.1(5) . .
C45 Ru4 N22 C23 179(25) . .
C41 Ru4 N22 C23 -82.5(5) . .
C47 Ru4 N22 C23 94.3(5) . .
N12 Ru4 N22 C23 -177.6(5) . .
C43 Ru4 N22 C21 -173.7(4) . .
C45 Ru4 N22 C21 1.1(16) . .
C41 Ru4 N22 C21 99.7(4) . .
C47 Ru4 N22 C21 -83.5(4) . .
N12 Ru4 N22 C21 4.7(3) . .
N22 C21 N26 C25 2.1(8) . .
C11 C21 N26 C25 -179.4(4) . .
N22 C21 N26 Ru3 -177.1(4) . .
C11 C21 N26 Ru3 1.3(5) . .
C24 C25 N26 C21 0.1(8) . .
C24 C25 N26 Ru3 179.2(4) . .
C33 Ru3 N26 C21 178.5(4) . .
C35 Ru3 N26 C21 0(3) . .
C37 Ru3 N26 C21 87.3(4) . .
C31 Ru3 N26 C21 -93.5(4) . .
N16 Ru3 N26 C21 -1.0(3) . .
C33 Ru3 N26 C25 -0.6(5) . .
C35 Ru3 N26 C25 -179(100) . .
C37 Ru3 N26 C25 -91.9(5) . .
C31 Ru3 N26 C25 87.4(5) . .
N16 Ru3 N26 C25 179.9(5) . .
O14 Gd1 N34 C33 -53(5) . 3_465
O13' Gd1 N34 C33 -97(5) . 3_465
N36 Gd1 N34 C33 136(5) 8_744 3_465
O12 Gd1 N34 C33 -18(6) . 3_465
N42 Gd1 N34 C33 40(5) 6_764 3_465
O11 Gd1 N34 C33 112(6) . 3_465
O13 Gd1 N34 C33 -111(5) . 3_465
N44 Gd1 N34 C33 -169(6) . 3_465
O14' Gd1 N34 C33 -29(5) . 3_465
Ru3 C35 N36 Gd1 5(19) . 8_745
Ru4 C41 N42 Gd1 70(9) . 6_765
Ru4 C43 N44 Gd1 -140(18) . .
O14 Gd1 N44 C43 101(3) . .
O13' Gd1 N44 C43 74(3) . .
N36 Gd1 N44 C43 -41(2) 8_744 .
O12 Gd1 N44 C43 14(3) . .
N34 Gd1 N44 C43 170(3) . .
N42 Gd1 N44 C43 -129(2) 6_764 .
O11 Gd1 N44 C43 -117(3) . .
O13 Gd1 N44 C43 38(2) . .
O14' Gd1 N44 C43 115(2) . .
Ru4 C45 N46 Gd2 -122(11) . .
O23 Gd2 N46 C45 36(2) 2_765 .
O23 Gd2 N46 C45 -65(2) . .
O22 Gd2 N46 C45 -119(2) . .
O22 Gd2 N46 C45 114(2) 2_765 .
O21 Gd2 N46 C45 119(2) 2_765 .
O21 Gd2 N46 C45 -173(2) . .
N46 Gd2 N46 C45 -14(2) 2_765 .
